data_2240511
loop_
_publ_author_name
'Nasri, Rawia'
'Ch\'erif, Sa\"ida Fatma'
'Zid, Mohamed Faouzi'

_publ_section_title
;
 Structure cristalline de la triple molybdate
 Ag~0.90~Al~1.06~Co~2.94~(MoO~4~)~5~
;
_journal_coeditor_code VN2089
_journal_issue 4
_journal_name_full 'Acta Crystallographica Section E'
_journal_page_first 388
_journal_page_last 391
_journal_paper_doi 10.1107/S2056989015005290
_journal_volume 71
_journal_year 2015
_chemical_formula_iupac 'Ag0.90 Al1.06 Co2.94 (Mo O4)5'
_chemical_formula_moiety 'Ag0.90 Al1.06 Co2.94 Mo5 O20'
_chemical_formula_structural Ag0.90Al1.06Co2.94(MoO)5
_chemical_formula_sum 'Ag0.9 Al1.06 Co2.94 Mo5 O20'
_chemical_formula_weight 1098.64
_chemical_name_systematic
;
Silver aluminiun tricobalt pentakis(tetraoxidomolybdate)
;
_space_group_IT_number 2
_symmetry_cell_setting triclinic
_symmetry_space_group_name_Hall '-P 1'
_symmetry_space_group_name_H-M 'P -1'
_atom_sites_solution_primary direct
_atom_sites_solution_secondary difmap
_audit_creation_method SHELXL-97
_cell_angle_alpha 87.958(6)
_cell_angle_beta 87.462(6)
_cell_angle_gamma 78.818(4)
_cell_formula_units_Z 2
_cell_length_a 6.8547(8)
_cell_length_b 6.9410(8)
_cell_length_c 17.597(2)
_cell_measurement_reflns_used 25
_cell_measurement_temperature 298(2)
_cell_measurement_theta_max 15
_cell_measurement_theta_min 10
_cell_volume 820.23(16)
_computing_cell_refinement
;
CAD-4 EXPRESS (Duisenberg, 1992; Mac\'i\<cek & Yordanov, 1992)
;
_computing_data_collection
;
CAD-4 EXPRESS (Duisenberg, 1992; Mac\'i\<cek & Yordanov, 1992)
;
_computing_data_reduction
;
XCAD4 (Harms & Wocadlo, 1995)
;
_computing_molecular_graphics
;
DIAMOND  (Brandenburg & Putz, 2001)
;
_computing_publication_material
;
WinGX (Farrugia, 2012)
;
_computing_structure_refinement
;
SHELXL97 (Sheldrick, 2008)
;
_computing_structure_solution
;
SHELXS97 (Sheldrick, 2008)
;
_diffrn_ambient_temperature 298(2)
_diffrn_measured_fraction_theta_full 0.990
_diffrn_measured_fraction_theta_max 0.990
_diffrn_measurement_device_type 'Enraf--Nonius CAD-4'
_diffrn_measurement_method \w/2\q
_diffrn_radiation_monochromator graphite
_diffrn_radiation_source 'fine-focus sealed tube'
_diffrn_radiation_type MoK\a
_diffrn_radiation_wavelength 0.71073
_diffrn_reflns_av_R_equivalents 0.0291
_diffrn_reflns_av_sigmaI/netI 0.0291
_diffrn_reflns_limit_h_max 1
_diffrn_reflns_limit_h_min -8
_diffrn_reflns_limit_k_max 8
_diffrn_reflns_limit_k_min -8
_diffrn_reflns_limit_l_max 22
_diffrn_reflns_limit_l_min -22
_diffrn_reflns_number 3912
_diffrn_reflns_theta_full 26.97
_diffrn_reflns_theta_max 26.97
_diffrn_reflns_theta_min 2.32
_diffrn_standards_decay_% 1.2
_diffrn_standards_interval_time 120
_diffrn_standards_number 2
_exptl_absorpt_coefficient_mu 7.788
_exptl_absorpt_correction_T_max 0.407
_exptl_absorpt_correction_T_min 0.233
_exptl_absorpt_correction_type psi-scan
_exptl_absorpt_process_details
;
(North <i>et al.</i>, 1968)
;
_exptl_crystal_colour red
_exptl_crystal_density_diffrn 4.448
_exptl_crystal_density_method 'not measured'
_exptl_crystal_description prism
_exptl_crystal_F_000 1010.92
_exptl_crystal_size_max 0.22
_exptl_crystal_size_mid 0.16
_exptl_crystal_size_min 0.12
_refine_diff_density_max 1.282
_refine_diff_density_min -0.774
_refine_ls_extinction_coef 0.00088(12)
_refine_ls_extinction_expression Fc^*^=kFc[1+0.001xFc^2^\l^3^/sin(2\q)]^-1/4^
_refine_ls_extinction_method
;
SHELXL97 (Sheldrick, 2008)
;
_refine_ls_goodness_of_fit_ref 1.094
_refine_ls_matrix_type full
_refine_ls_number_parameters 287
_refine_ls_number_reflns 3527
_refine_ls_number_restraints 0
_refine_ls_restrained_S_all 1.094
_refine_ls_R_factor_all 0.0348
_refine_ls_R_factor_gt 0.0269
_refine_ls_shift/su_max 0.001
_refine_ls_shift/su_mean 0.000
_refine_ls_structure_factor_coef Fsqd
_refine_ls_weighting_details 'calc w=1/[\s^2^(Fo^2^)+(0.0285P)^2^+3.7871P] where P=(Fo^2^+2Fc^2^)/3'
_refine_ls_weighting_scheme calc
_refine_ls_wR_factor_gt 0.0660
_refine_ls_wR_factor_ref 0.0698
_reflns_number_gt 3086
_reflns_number_total 3527
_reflns_threshold_expression I>2\s(I)
_cod_data_source_file vn2089sup1.cf
_cod_data_source_block I
_cod_original_cell_volume 820.20(16)
_cod_original_formula_sum 'Ag0.90 Al1.06 Co2.94 Mo5 O20'
_cod_database_code 2240511
_cod_database_fobs_code 2240511

loop_
_symmetry_equiv_pos_as_xyz
'x, y, z'
'-x, -y, -z'

loop_
_atom_site_type_symbol
_atom_site_label
_atom_site_fract_x
_atom_site_fract_y
_atom_site_fract_z
_atom_site_U_iso_or_equiv
_atom_site_adp_type
_atom_site_calc_flag
_atom_site_refinement_flags
_atom_site_occupancy
_atom_site_symmetry_multiplicity
Mo Mo1 0.22547(6) 0.43949(6) 0.09513(2) 0.00816(11) Uani d . 1 1
Mo Mo2 0.71279(6) 0.32538(6) 0.28488(2) 0.00936(11) Uani d . 1 1
Mo Mo3 0.77392(6) 0.80749(6) 0.52742(2) 0.00941(11) Uani d . 1 1
Mo Mo4 0.74619(6) 0.04587(6) 0.08587(2) 0.01000(11) Uani d . 1 1
Mo Mo5 0.18593(7) 0.71922(7) 0.30929(3) 0.01203(11) Uani d . 1 1
Ag Ag1 0.6084(2) 0.8428(4) 0.3355(3) 0.0375(8) Uani d P 0.486(11) 1
Ag Ag2 0.6351(7) 0.8417(3) 0.2935(6) 0.056(2) Uani d P 0.408(11) 1
Co Co1 0.66729(10) 0.58420(10) 0.11583(4) 0.0087(2) Uani d P 0.920(6) 1
Al Al1 0.66729(10) 0.58420(10) 0.11583(4) 0.0087(2) Uani d P 0.080(6) 1
Co Co2 0.68200(11) 0.32794(11) 0.49318(4) 0.0083(3) Uani d P 0.742(6) 1
Al Al2 0.68200(11) 0.32794(11) 0.49318(4) 0.0083(3) Uani d P 0.258(6) 1
Co Co3 0.27664(11) 0.92534(11) 0.12614(4) 0.0076(3) Uani d P 0.737(6) 1
Al Al3 0.27664(11) 0.92534(11) 0.12614(4) 0.0076(3) Uani d P 0.263(6) 1
Co Co4 0.24922(13) 0.19504(13) 0.26423(5) 0.0088(3) Uani d P 0.542(6) 1
Al Al4 0.24922(13) 0.19504(13) 0.26423(5) 0.0088(3) Uani d P 0.458(6) 1
O O1 0.6232(6) 0.6325(6) 0.5034(2) 0.0151(8) Uani d . 1 1
O O2 0.2678(6) 0.9019(6) 0.2444(2) 0.0170(8) Uani d . 1 1
O O3 0.3541(5) 0.6292(6) 0.1188(2) 0.0141(7) Uani d . 1 1
O O4 0.6898(6) 0.3752(6) 0.3811(2) 0.0201(8) Uani d . 1 1
O O5 0.6529(6) 0.5519(6) 0.2336(2) 0.0163(8) Uani d . 1 1
O O6 0.9815(6) 0.9588(6) 0.1222(2) 0.0216(9) Uani d . 1 1
O O7 0.2186(7) 0.4863(6) 0.2692(2) 0.0260(9) Uani d . 1 1
O O8 0.3258(6) 0.7020(6) 0.3915(2) 0.0201(8) Uani d . 1 1
O O9 1.0223(6) 0.7103(6) 0.5056(2) 0.0203(8) Uani d . 1 1
O O10 0.2933(6) 0.3839(6) 0.0016(2) 0.0198(8) Uani d . 1 1
O O11 0.7036(6) 0.0327(6) 0.4785(2) 0.0188(8) Uani d . 1 1
O O12 0.5836(5) 0.8879(5) 0.1247(2) 0.0135(7) Uani d . 1 1
O O13 0.2675(5) 0.2115(5) 0.1509(2) 0.0132(7) Uani d . 1 1
O O14 -0.0592(6) 0.7932(7) 0.3351(3) 0.0304(10) Uani d . 1 1
O O15 0.9585(6) 0.2166(6) 0.2630(2) 0.0197(8) Uani d . 1 1
O O16 -0.0250(6) 0.5351(6) 0.1053(2) 0.0209(9) Uani d . 1 1
O O17 0.7454(6) 0.0344(6) -0.0127(2) 0.0222(9) Uani d . 1 1
O O18 0.7497(7) 0.8501(6) 0.6254(2) 0.0226(9) Uani d . 1 1
O O19 0.5474(6) 0.1619(6) 0.2671(2) 0.0195(8) Uani d . 1 1
O O20 0.6641(7) 0.2928(6) 0.1097(2) 0.0236(9) Uani d . 1 1

loop_
_atom_site_aniso_label
_atom_site_aniso_U_11
_atom_site_aniso_U_22
_atom_site_aniso_U_33
_atom_site_aniso_U_12
_atom_site_aniso_U_13
_atom_site_aniso_U_23
Mo1 0.0090(2) 0.0058(2) 0.0104(2) -0.00328(15) -0.00181(15) 0.00175(15)
Mo2 0.0101(2) 0.0082(2) 0.0097(2) -0.00186(16) -0.00103(15) 0.00114(15)
Mo3 0.0103(2) 0.0078(2) 0.0111(2) -0.00401(16) -0.00117(15) 0.00059(15)
Mo4 0.0115(2) 0.0074(2) 0.0121(2) -0.00496(16) 0.00168(16) 0.00012(15)
Mo5 0.0115(2) 0.0104(2) 0.0147(2) -0.00390(17) -0.00107(16) 0.00338(16)
Ag1 0.0138(6) 0.0340(8) 0.065(2) -0.0072(5) -0.0068(7) 0.0149(8)
Ag2 0.0357(14) 0.0136(8) 0.120(5) 0.0020(7) -0.043(2) -0.0071(13)
Co1 0.0084(4) 0.0066(4) 0.0113(4) -0.0023(3) -0.0010(3) 0.0013(3)
Al1 0.0084(4) 0.0066(4) 0.0113(4) -0.0023(3) -0.0010(3) 0.0013(3)
Co2 0.0082(4) 0.0073(4) 0.0095(4) -0.0021(3) -0.0013(3) 0.0007(3)
Al2 0.0082(4) 0.0073(4) 0.0095(4) -0.0021(3) -0.0013(3) 0.0007(3)
Co3 0.0083(4) 0.0054(4) 0.0093(4) -0.0019(3) -0.0014(3) 0.0003(3)
Al3 0.0083(4) 0.0054(4) 0.0093(4) -0.0019(3) -0.0014(3) 0.0003(3)
Co4 0.0100(5) 0.0079(5) 0.0088(5) -0.0028(3) -0.0012(3) 0.0007(3)
Al4 0.0100(5) 0.0079(5) 0.0088(5) -0.0028(3) -0.0012(3) 0.0007(3)
O1 0.0148(18) 0.0153(19) 0.0155(18) -0.0040(15) -0.0011(14) 0.0011(14)
O2 0.0164(19) 0.0146(19) 0.0187(19) -0.0014(15) 0.0047(15) 0.0024(15)
O3 0.0118(17) 0.0158(19) 0.0168(18) -0.0074(15) -0.0017(14) -0.0006(14)
O4 0.025(2) 0.021(2) 0.0146(19) -0.0043(17) -0.0020(16) 0.0007(16)
O5 0.020(2) 0.0146(19) 0.0154(18) -0.0041(16) -0.0071(15) 0.0034(15)
O6 0.0147(19) 0.024(2) 0.028(2) -0.0076(17) -0.0049(16) 0.0013(17)
O7 0.034(2) 0.023(2) 0.024(2) -0.0126(19) 0.0037(18) -0.0011(17)
O8 0.021(2) 0.018(2) 0.021(2) -0.0043(17) -0.0042(16) 0.0013(16)
O9 0.0133(18) 0.021(2) 0.027(2) -0.0051(16) 0.0014(16) -0.0007(17)
O10 0.028(2) 0.017(2) 0.0134(18) -0.0040(17) -0.0023(16) 0.0000(15)
O11 0.022(2) 0.0139(19) 0.021(2) -0.0055(16) -0.0011(16) 0.0030(15)
O12 0.0145(18) 0.0065(17) 0.0194(19) -0.0021(14) 0.0005(14) -0.0014(14)
O13 0.0117(17) 0.0104(17) 0.0167(18) -0.0003(14) -0.0027(14) 0.0028(14)
O14 0.016(2) 0.036(3) 0.039(3) -0.0045(19) 0.0043(18) 0.003(2)
O15 0.017(2) 0.016(2) 0.025(2) 0.0008(16) 0.0014(16) -0.0003(16)
O16 0.0109(18) 0.018(2) 0.033(2) -0.0019(16) -0.0022(16) 0.0047(17)
O17 0.032(2) 0.021(2) 0.0155(19) -0.0117(18) 0.0034(17) 0.0006(16)
O18 0.036(2) 0.018(2) 0.0149(19) -0.0101(18) 0.0015(17) -0.0017(16)
O19 0.023(2) 0.016(2) 0.021(2) -0.0087(17) -0.0081(16) 0.0035(15)
O20 0.031(2) 0.0101(19) 0.031(2) -0.0083(17) 0.0058(18) -0.0035(16)

loop_
_atom_type_symbol
_atom_type_description
_atom_type_scat_dispersion_real
_atom_type_scat_dispersion_imag
_atom_type_scat_source
O O 0.0106 0.0060 'International Tables Vol C Tables 4.2.6.8 and 6.1.1.4'
Co Co 0.3494 0.9721 'International Tables Vol C Tables 4.2.6.8 and 6.1.1.4'
Mo Mo -1.6832 0.6857 'International Tables Vol C Tables 4.2.6.8 and 6.1.1.4'
Ag Ag -0.8971 1.1015 'International Tables Vol C Tables 4.2.6.8 and 6.1.1.4'
Al Al 0.0645 0.0514 'International Tables Vol C Tables 4.2.6.8 and 6.1.1.4'

loop_
_geom_angle_atom_site_label_1
_geom_angle_atom_site_label_2
_geom_angle_atom_site_label_3
_geom_angle_site_symmetry_1
_geom_angle_site_symmetry_3
_geom_angle
O16 Mo1 O10 . . 111.2(2)
O16 Mo1 O3 . . 106.92(18)
O10 Mo1 O3 . . 106.34(18)
O16 Mo1 O13 . . 106.10(18)
O10 Mo1 O13 . . 107.77(18)
O3 Mo1 O13 . . 118.55(17)
O4 Mo2 O15 . . 108.65(19)
O4 Mo2 O5 . . 107.77(18)
O15 Mo2 O5 . . 109.23(18)
O4 Mo2 O19 . . 107.54(19)
O15 Mo2 O19 . . 110.94(19)
O5 Mo2 O19 . . 112.58(18)
O9 Mo3 O11 . 1_565 109.69(19)
O9 Mo3 O18 . . 107.9(2)
O11 Mo3 O18 1_565 . 108.25(19)
O9 Mo3 O1 . . 109.13(18)
O11 Mo3 O1 1_565 . 111.73(18)
O18 Mo3 O1 . . 110.08(18)
O17 Mo4 O6 . 1_545 112.9(2)
O17 Mo4 O20 . . 107.5(2)
O6 Mo4 O20 1_545 . 109.6(2)
O17 Mo4 O12 . 1_545 107.04(18)
O6 Mo4 O12 1_545 1_545 107.18(18)
O20 Mo4 O12 . 1_545 112.78(18)
O14 Mo5 O7 . . 108.7(2)
O14 Mo5 O8 . . 108.4(2)
O7 Mo5 O8 . . 109.1(2)
O14 Mo5 O2 . . 110.1(2)
O7 Mo5 O2 . . 112.59(18)
O8 Mo5 O2 . . 107.84(18)
O14 Ag1 O19 1_655 1_565 98.42(17)
O14 Ag1 O8 1_655 . 140.69(19)
O19 Ag1 O8 1_565 . 120.42(15)
O14 Ag2 O19 1_655 1_565 106.6(2)
O14 Ag2 O5 1_655 . 99.1(2)
O19 Ag2 O5 1_565 . 138.3(5)
O20 Co1 O16 . 1_655 92.15(17)
O20 Co1 O5 . . 88.35(16)
O16 Co1 O5 1_655 . 95.76(16)
O20 Co1 O10 . 2_665 92.55(16)
O16 Co1 O10 1_655 2_665 79.59(16)
O5 Co1 O10 . 2_665 175.29(16)
O20 Co1 O12 . . 163.71(16)
O16 Co1 O12 1_655 . 104.13(16)
O5 Co1 O12 . . 90.12(15)
O10 Co1 O12 2_665 . 90.31(15)
O20 Co1 O3 . . 86.59(16)
O16 Co1 O3 1_655 . 176.14(16)
O5 Co1 O3 . . 87.85(15)
O10 Co1 O3 2_665 . 96.81(15)
O12 Co1 O3 . . 77.15(15)
O4 Co2 O9 . 2_766 90.75(17)
O4 Co2 O8 . 2_666 176.36(17)
O9 Co2 O8 2_766 2_666 88.98(17)
O4 Co2 O11 . . 90.57(16)
O9 Co2 O11 2_766 . 89.95(17)
O8 Co2 O11 2_666 . 93.06(16)
O4 Co2 O1 . 2_666 91.49(16)
O9 Co2 O1 2_766 2_666 177.73(16)
O8 Co2 O1 2_666 2_666 88.76(16)
O11 Co2 O1 . 2_666 90.41(16)
O4 Co2 O1 . . 87.19(16)
O9 Co2 O1 2_766 . 97.01(16)
O8 Co2 O1 2_666 . 89.24(15)
O11 Co2 O1 . . 172.71(16)
O1 Co2 O1 2_666 . 82.72(16)
O6 Co3 O17 1_455 2_665 82.08(17)
O6 Co3 O3 1_455 . 99.95(16)
O17 Co3 O3 2_665 . 92.94(16)
O6 Co3 O13 1_455 1_565 93.72(16)
O17 Co3 O13 2_665 1_565 97.00(16)
O3 Co3 O13 . 1_565 164.09(15)
O6 Co3 O12 1_455 . 177.23(16)
O17 Co3 O12 2_665 . 95.29(16)
O3 Co3 O12 . . 79.28(14)
O13 Co3 O12 1_565 . 87.43(14)
O6 Co3 O2 1_455 . 92.31(16)
O17 Co3 O2 2_665 . 173.71(17)
O3 Co3 O2 . . 90.81(15)
O13 Co3 O2 1_565 . 80.47(15)
O12 Co3 O2 . . 90.37(15)
O18 Co4 O15 2_666 1_455 92.13(18)
O18 Co4 O13 2_666 . 173.62(17)
O15 Co4 O13 1_455 . 90.93(16)
O18 Co4 O7 2_666 . 94.80(17)
O15 Co4 O7 1_455 . 91.14(18)
O13 Co4 O7 . . 90.73(16)
O18 Co4 O19 2_666 . 86.79(17)
O15 Co4 O19 1_455 . 177.71(17)
O13 Co4 O19 . . 89.94(15)
O7 Co4 O19 . . 90.96(18)
O18 Co4 O2 2_666 1_545 92.52(16)
O15 Co4 O2 1_455 1_545 86.18(16)
O13 Co4 O2 . 1_545 82.09(15)
O7 Co4 O2 . 1_545 172.29(17)
O19 Co4 O2 . 1_545 91.85(16)

loop_
_geom_bond_atom_site_label_1
_geom_bond_atom_site_label_2
_geom_bond_site_symmetry_2
_geom_bond_distance
Mo1 O16 . 1.720(4)
Mo1 O10 . 1.726(4)
Mo1 O3 . 1.791(4)
Mo1 O13 . 1.813(4)
Mo2 O4 . 1.735(4)
Mo2 O15 . 1.740(4)
Mo2 O5 . 1.771(4)
Mo2 O19 . 1.796(4)
Mo3 O9 . 1.736(4)
Mo3 O11 1_565 1.751(4)
Mo3 O18 . 1.754(4)
Mo3 O1 . 1.812(4)
Mo4 O17 . 1.739(4)
Mo4 O6 1_545 1.750(4)
Mo4 O20 . 1.757(4)
Mo4 O12 1_545 1.807(4)
Mo5 O14 . 1.705(4)
Mo5 O7 . 1.757(4)
Mo5 O8 . 1.758(4)
Mo5 O2 . 1.828(4)
Ag1 O14 1_655 2.237(5)
Ag1 O19 1_565 2.455(4)
Ag1 O8 . 2.484(4)
Ag2 O14 1_655 2.210(5)
Ag2 O19 1_565 2.225(5)
Ag2 O5 . 2.284(5)
Co1 O20 . 2.033(4)
Co1 O16 1_655 2.072(4)
Co1 O5 . 2.076(4)
Co1 O10 2_665 2.082(4)
Co1 O12 . 2.084(4)
Co1 O3 . 2.107(4)
Co2 O4 . 1.987(4)
Co2 O9 2_766 1.994(4)
Co2 O8 2_666 2.033(4)
Co2 O11 . 2.050(4)
Co2 O1 2_666 2.055(4)
Co2 O1 . 2.087(4)
Co3 O6 1_455 1.995(4)
Co3 O17 2_665 2.014(4)
Co3 O3 . 2.028(4)
Co3 O13 1_565 2.037(4)
Co3 O12 . 2.068(4)
Co3 O2 . 2.080(4)
Co4 O18 2_666 1.957(4)
Co4 O15 1_455 1.970(4)
Co4 O13 . 1.994(4)
Co4 O7 . 1.996(4)
Co4 O19 . 2.015(4)
Co4 O2 1_545 2.056(4)
